data_7058191
loop_
_publ_author_name
'Vos\'ahlo, Petr'
'Schulz, Ji\<r\'i'
'\<Skoch, Karel'
'C\'isa\<rov\'a, Ivana'
'\<St\<epni\<cka, Petr'

_publ_section_title
;
 Synthesis and characterisation of palladium(ii) complexes with hybrid
 phosphinoferrocene ligands bearing additional O-donor substituents
;
_journal_issue 11
_journal_name_full 'New Journal of Chemistry'
_journal_page_first 4463
_journal_paper_doi 10.1039/C9NJ00298G
_journal_volume 43
_journal_year 2019
_chemical_formula_moiety 'C48 H42 Cl2 Fe2 O2 P2 Pd'
_chemical_formula_sum 'C48 H42 Cl2 Fe2 O2 P2 Pd'
_chemical_formula_weight 1001.75
_space_group_crystal_system triclinic
_space_group_IT_number 2
_space_group_name_Hall '-P 1'
_space_group_name_H-M_alt 'P -1'
_symmetry_space_group_name_Hall '-P 1'
_symmetry_space_group_name_H-M 'P -1'
_atom_sites_solution_hydrogens geom
_atom_sites_solution_primary direct
_atom_sites_solution_secondary difmap
_audit_creation_method SHELXL-2014/7
_audit_update_record
;
2018-11-29 deposited with the CCDC.    2019-02-19 downloaded from the CCDC.
;
_cell_angle_alpha 69.7720(10)
_cell_angle_beta 68.2780(10)
_cell_angle_gamma 84.5750(10)
_cell_formula_units_Z 1
_cell_length_a 9.0970(3)
_cell_length_b 11.4967(4)
_cell_length_c 11.5044(4)
_cell_measurement_reflns_used 5475
_cell_measurement_temperature 150(2)
_cell_measurement_theta_max 27.49
_cell_measurement_theta_min 2.41
_cell_volume 1048.05(6)
_computing_cell_refinement 'Bruker SAINT'
_computing_data_collection 'Bruker APEX2'
_computing_data_reduction 'Bruker SAINT'
_computing_molecular_graphics 'PLATON (Spek, 2003)'
_computing_publication_material 'PLATON (Spek, 2003)'
_computing_structure_refinement 'SHELXL-2014/7 (Sheldrick, 2014)'
_computing_structure_solution 'SHELXS-97 (Sheldrick, 2008)'
_diffrn_ambient_temperature 150(2)
_diffrn_measured_fraction_theta_full 1.000
_diffrn_measured_fraction_theta_max 1.000
_diffrn_measurement_device_type 'Bruker APEX-II CCD'
_diffrn_measurement_method '\f and \w scans'
_diffrn_radiation_monochromator graphite
_diffrn_radiation_source 'fine-focus sealed tube'
_diffrn_radiation_type MoK\a
_diffrn_radiation_wavelength 0.71073
_diffrn_reflns_av_R_equivalents 0.0258
_diffrn_reflns_av_unetI/netI 0.0371
_diffrn_reflns_Laue_measured_fraction_full 1.000
_diffrn_reflns_Laue_measured_fraction_max 1.000
_diffrn_reflns_limit_h_max 11
_diffrn_reflns_limit_h_min -11
_diffrn_reflns_limit_k_max 14
_diffrn_reflns_limit_k_min -14
_diffrn_reflns_limit_l_max 14
_diffrn_reflns_limit_l_min -14
_diffrn_reflns_number 12712
_diffrn_reflns_point_group_measured_fraction_full 1.000
_diffrn_reflns_point_group_measured_fraction_max 1.000
_diffrn_reflns_theta_full 25.242
_diffrn_reflns_theta_max 27.500
_diffrn_reflns_theta_min 1.889
_exptl_absorpt_coefficient_mu 1.351
_exptl_absorpt_correction_T_max 0.90
_exptl_absorpt_correction_T_min 0.67
_exptl_absorpt_correction_type numerical
_exptl_absorpt_process_details 'SADABS V2014/2 (Bruker AXS Inc.)'
_exptl_crystal_colour orange-red
_exptl_crystal_density_diffrn 1.587
_exptl_crystal_description plate
_exptl_crystal_F_000 508
_exptl_crystal_size_max 0.32
_exptl_crystal_size_mid 0.27
_exptl_crystal_size_min 0.08
_refine_diff_density_max 0.422
_refine_diff_density_min -0.355
_refine_diff_density_rms 0.075
_refine_ls_extinction_method none
_refine_ls_goodness_of_fit_ref 1.024
_refine_ls_hydrogen_treatment constr
_refine_ls_matrix_type full
_refine_ls_number_parameters 260
_refine_ls_number_reflns 4795
_refine_ls_number_restraints 0
_refine_ls_restrained_S_all 1.024
_refine_ls_R_factor_all 0.0359
_refine_ls_R_factor_gt 0.0264
_refine_ls_shift/su_max 0.001
_refine_ls_shift/su_mean 0.000
_refine_ls_structure_factor_coef Fsqd
_refine_ls_weighting_details 'w=1/[\s^2^(Fo^2^)+(0.0179P)^2^+0.5526P] where P=(Fo^2^+2Fc^2^)/3'
_refine_ls_weighting_scheme calc
_refine_ls_wR_factor_gt 0.0510
_refine_ls_wR_factor_ref 0.0543
_reflns_Friedel_coverage 0.000
_reflns_number_gt 4036
_reflns_number_total 4795
_reflns_threshold_expression 'I > 2\s(I)'
_cod_data_source_file c9nj00298g3.cif
_cod_data_source_block pv15
_cod_depositor_comments 'Adding full bibliography for 7058185--7058194.cif.'
_cod_database_code 7058191
_shelx_shelxl_version_number 2014/7
_shelx_space_group_comment
;
The symmetry employed for this shelxl refinement is uniquely defined
by the following loop, which should always be used as a source of
symmetry information in preference to the above space-group names.
They are only intended as comments.
;
_shelx_estimated_absorpt_t_min 0.672
_shelx_estimated_absorpt_t_max 0.900

loop_
_space_group_symop_operation_xyz
'x, y, z'
'-x, -y, -z'

loop_
_atom_site_label
_atom_site_type_symbol
_atom_site_fract_x
_atom_site_fract_y
_atom_site_fract_z
_atom_site_U_iso_or_equiv
_atom_site_adp_type
_atom_site_occupancy
_atom_site_site_symmetry_order
_atom_site_calc_flag
_atom_site_refinement_flags_posn
_atom_site_refinement_flags_adp
_atom_site_refinement_flags_occupancy
Pd Pd 0.5000 1.0000 0.5000 0.01081(6) Uani 1 2 d S . P
Fe Fe 0.73841(3) 0.74987(3) 0.77997(3) 0.01408(7) Uani 1 1 d . . .
Cl Cl 0.22847(5) 1.00171(5) 0.57498(5) 0.01927(12) Uani 1 1 d . . .
P P 0.48560(6) 0.98565(5) 0.71205(5) 0.01102(11) Uani 1 1 d . . .
O O 1.08381(19) 0.53880(16) 0.80511(18) 0.0342(4) Uani 1 1 d . . .
C1 C 0.8814(2) 0.6174(2) 0.7212(2) 0.0209(5) Uani 1 1 d . . .
C2 C 0.8213(3) 0.6898(2) 0.6204(2) 0.0237(5) Uani 1 1 d . . .
H2 H 0.8829 0.7375 0.5318 0.028 Uiso 1 1 calc R U .
C3 C 0.6541(3) 0.6778(2) 0.6760(2) 0.0247(5) Uani 1 1 d . . .
H3 H 0.5840 0.7161 0.6309 0.030 Uiso 1 1 calc R U .
C4 C 0.6088(3) 0.5991(2) 0.8103(2) 0.0252(5) Uani 1 1 d . . .
H4 H 0.5032 0.5756 0.8705 0.030 Uiso 1 1 calc R U .
C5 C 0.7480(2) 0.5613(2) 0.8395(2) 0.0233(5) Uani 1 1 d . . .
H5 H 0.7521 0.5083 0.9225 0.028 Uiso 1 1 calc R U .
C6 C 0.6362(2) 0.91533(19) 0.77883(19) 0.0130(4) Uani 1 1 d . . .
C7 C 0.6029(2) 0.8323(2) 0.9124(2) 0.0157(4) Uani 1 1 d . . .
H7 H 0.5005 0.8042 0.9769 0.019 Uiso 1 1 calc R U .
C8 C 0.7485(2) 0.7993(2) 0.9321(2) 0.0187(5) Uani 1 1 d . . .
H8 H 0.7606 0.7449 1.0114 0.022 Uiso 1 1 calc R U .
C9 C 0.8726(2) 0.8619(2) 0.8121(2) 0.0174(4) Uani 1 1 d . . .
H9 H 0.9825 0.8572 0.7978 0.021 Uiso 1 1 calc R U .
C10 C 0.8058(2) 0.93303(19) 0.7167(2) 0.0152(4) Uani 1 1 d . . .
H10 H 0.8628 0.9833 0.6279 0.018 Uiso 1 1 calc R U .
C11 C 1.0484(3) 0.6066(2) 0.7121(2) 0.0241(5) Uani 1 1 d . . .
C12 C 0.4797(2) 1.14447(19) 0.71257(19) 0.0140(4) Uani 1 1 d . . .
C13 C 0.3714(2) 1.2232(2) 0.6667(2) 0.0206(5) Uani 1 1 d . . .
H13 H 0.3008 1.1923 0.6396 0.025 Uiso 1 1 calc R U .
C14 C 0.3665(3) 1.3456(2) 0.6606(2) 0.0269(5) Uani 1 1 d . . .
H14 H 0.2919 1.3984 0.6302 0.032 Uiso 1 1 calc R U .
C15 C 0.4700(3) 1.3914(2) 0.6984(2) 0.0280(5) Uani 1 1 d . . .
H15 H 0.4666 1.4758 0.6935 0.034 Uiso 1 1 calc R U .
C16 C 0.5780(3) 1.3152(2) 0.7434(2) 0.0251(5) Uani 1 1 d . . .
H16 H 0.6490 1.3471 0.7692 0.030 Uiso 1 1 calc R U .
C17 C 0.5830(2) 1.1915(2) 0.7509(2) 0.0186(5) Uani 1 1 d . . .
H17 H 0.6572 1.1390 0.7824 0.022 Uiso 1 1 calc R U .
C18 C 0.3090(2) 0.90535(19) 0.84968(19) 0.0137(4) Uani 1 1 d . . .
C19 C 0.2347(2) 0.9480(2) 0.9559(2) 0.0188(5) Uani 1 1 d . . .
H19 H 0.2677 1.0253 0.9528 0.023 Uiso 1 1 calc R U .
C20 C 0.1113(2) 0.8771(2) 1.0670(2) 0.0247(5) Uani 1 1 d . . .
H20 H 0.0602 0.9062 1.1396 0.030 Uiso 1 1 calc R U .
C21 C 0.0639(2) 0.7653(2) 1.0715(2) 0.0255(5) Uani 1 1 d . . .
H21 H -0.0192 0.7169 1.1478 0.031 Uiso 1 1 calc R U .
C22 C 0.1362(2) 0.7225(2) 0.9659(2) 0.0206(5) Uani 1 1 d . . .
H22 H 0.1022 0.6452 0.9695 0.025 Uiso 1 1 calc R U .
C23 C 0.2584(2) 0.79253(19) 0.8545(2) 0.0160(4) Uani 1 1 d . . .
H23 H 0.3075 0.7635 0.7815 0.019 Uiso 1 1 calc R U .
C24 C 1.1712(3) 0.6800(2) 0.5837(3) 0.0379(7) Uani 1 1 d . . .
H24A H 1.2766 0.6622 0.5887 0.057 Uiso 1 1 calc R U .
H24B H 1.1531 0.7687 0.5671 0.057 Uiso 1 1 calc R U .
H24C H 1.1643 0.6573 0.5112 0.057 Uiso 1 1 calc R U .

loop_
_atom_site_aniso_label
_atom_site_aniso_U_11
_atom_site_aniso_U_22
_atom_site_aniso_U_33
_atom_site_aniso_U_23
_atom_site_aniso_U_13
_atom_site_aniso_U_12
Pd 0.01094(10) 0.01127(12) 0.01044(11) -0.00333(9) -0.00435(8) 0.00026(8)
Fe 0.01491(14) 0.01270(17) 0.01333(15) -0.00348(13) -0.00484(12) 0.00192(12)
Cl 0.0121(2) 0.0280(3) 0.0150(3) -0.0033(2) -0.00524(19) -0.0005(2)
P 0.0112(2) 0.0111(3) 0.0109(2) -0.0035(2) -0.00452(19) 0.00097(19)
O 0.0289(9) 0.0261(10) 0.0423(11) -0.0078(9) -0.0123(8) 0.0081(7)
C1 0.0253(11) 0.0097(11) 0.0231(12) -0.0056(9) -0.0044(9) 0.0032(9)
C2 0.0313(12) 0.0179(12) 0.0203(12) -0.0096(10) -0.0050(10) 0.0022(10)
C3 0.0337(12) 0.0197(13) 0.0288(13) -0.0122(11) -0.0171(10) 0.0032(10)
C4 0.0237(11) 0.0159(12) 0.0336(14) -0.0078(11) -0.0071(10) -0.0038(9)
C5 0.0247(11) 0.0126(12) 0.0256(12) -0.0021(10) -0.0056(10) 0.0016(9)
C6 0.0138(9) 0.0128(11) 0.0142(10) -0.0056(9) -0.0061(8) 0.0015(8)
C7 0.0149(9) 0.0189(12) 0.0130(10) -0.0066(9) -0.0038(8) 0.0017(8)
C8 0.0224(10) 0.0229(13) 0.0139(11) -0.0063(9) -0.0107(9) 0.0050(9)
C9 0.0148(9) 0.0209(12) 0.0208(11) -0.0088(10) -0.0100(8) 0.0019(8)
C10 0.0147(9) 0.0144(11) 0.0173(11) -0.0052(9) -0.0064(8) -0.0006(8)
C11 0.0248(11) 0.0130(12) 0.0299(13) -0.0091(10) -0.0040(10) 0.0046(9)
C12 0.0169(9) 0.0113(11) 0.0105(10) -0.0042(8) -0.0005(8) -0.0008(8)
C13 0.0227(11) 0.0178(12) 0.0234(12) -0.0084(10) -0.0096(9) 0.0014(9)
C14 0.0320(12) 0.0181(13) 0.0311(13) -0.0086(11) -0.0132(11) 0.0076(10)
C15 0.0414(14) 0.0128(12) 0.0268(13) -0.0086(10) -0.0067(11) -0.0010(10)
C16 0.0318(12) 0.0225(13) 0.0218(12) -0.0097(10) -0.0068(10) -0.0069(10)
C17 0.0222(10) 0.0180(12) 0.0147(11) -0.0044(9) -0.0064(9) -0.0009(9)
C18 0.0123(9) 0.0142(11) 0.0111(10) 0.0002(8) -0.0047(8) 0.0012(8)
C19 0.0170(10) 0.0207(12) 0.0190(11) -0.0076(10) -0.0060(9) 0.0012(9)
C20 0.0200(10) 0.0330(14) 0.0156(11) -0.0069(10) -0.0019(9) 0.0027(10)
C21 0.0140(10) 0.0277(14) 0.0217(12) 0.0062(10) -0.0041(9) -0.0044(9)
C22 0.0181(10) 0.0141(12) 0.0273(12) 0.0023(10) -0.0139(9) -0.0009(8)
C23 0.0157(10) 0.0160(11) 0.0169(11) -0.0027(9) -0.0096(8) 0.0027(8)
C24 0.0267(13) 0.0328(16) 0.0386(16) -0.0099(13) 0.0034(11) 0.0010(11)

loop_
_atom_type_symbol
_atom_type_description
_atom_type_scat_dispersion_real
_atom_type_scat_dispersion_imag
_atom_type_scat_source
C C 0.0033 0.0016 'International Tables Vol C Tables 4.2.6.8 and 6.1.1.4'
H H 0.0000 0.0000 'International Tables Vol C Tables 4.2.6.8 and 6.1.1.4'
O O 0.0106 0.0060 'International Tables Vol C Tables 4.2.6.8 and 6.1.1.4'
P P 0.1023 0.0942 'International Tables Vol C Tables 4.2.6.8 and 6.1.1.4'
Cl Cl 0.1484 0.1585 'International Tables Vol C Tables 4.2.6.8 and 6.1.1.4'
Fe Fe 0.3463 0.8444 'International Tables Vol C Tables 4.2.6.8 and 6.1.1.4'
Pd Pd -0.9988 1.0072 'International Tables Vol C Tables 4.2.6.8 and 6.1.1.4'

loop_
_geom_angle_atom_site_label_1
_geom_angle_atom_site_label_2
_geom_angle_atom_site_label_3
_geom_angle
_geom_angle_site_symmetry_1
_geom_angle_site_symmetry_3
Cl Pd Cl 180.0 2_676 .
Cl Pd P 88.313(17) 2_676 2_676
Cl Pd P 91.687(17) . 2_676
Cl Pd P 91.687(17) 2_676 .
Cl Pd P 88.313(17) . .
P Pd P 180.00(2) 2_676 .
C7 Fe C6 41.33(8) . .
C7 Fe C1 155.39(9) . .
C6 Fe C1 161.85(8) . .
C7 Fe C5 119.49(9) . .
C6 Fe C5 155.75(8) . .
C1 Fe C5 41.21(8) . .
C7 Fe C2 161.60(9) . .
C6 Fe C2 124.79(9) . .
C1 Fe C2 41.12(9) . .
C5 Fe C2 69.04(9) . .
C7 Fe C4 106.58(9) . .
C6 Fe C4 120.98(8) . .
C1 Fe C4 68.74(9) . .
C5 Fe C4 40.68(9) . .
C2 Fe C4 68.40(9) . .
C7 Fe C3 124.41(9) . .
C6 Fe C3 107.89(9) . .
C1 Fe C3 68.63(9) . .
C5 Fe C3 68.54(9) . .
C2 Fe C3 40.47(9) . .
C4 Fe C3 40.53(9) . .
C7 Fe C10 69.01(8) . .
C6 Fe C10 41.33(7) . .
C1 Fe C10 124.43(8) . .
C5 Fe C10 160.74(8) . .
C2 Fe C10 108.54(9) . .
C4 Fe C10 157.75(9) . .
C3 Fe C10 122.83(9) . .
C7 Fe C8 40.70(8) . .
C6 Fe C8 69.18(8) . .
C1 Fe C8 120.24(9) . .
C5 Fe C8 105.75(9) . .
C2 Fe C8 156.91(9) . .
C4 Fe C8 123.12(9) . .
C3 Fe C8 160.38(9) . .
C10 Fe C8 68.59(8) . .
C7 Fe C9 68.14(8) . .
C6 Fe C9 68.74(8) . .
C1 Fe C9 107.51(9) . .
C5 Fe C9 123.57(9) . .
C2 Fe C9 122.61(9) . .
C4 Fe C9 159.90(9) . .
C3 Fe C9 158.27(9) . .
C10 Fe C9 40.47(8) . .
C8 Fe C9 40.36(8) . .
C6 P C12 104.67(9) . .
C6 P C18 100.07(9) . .
C12 P C18 105.69(9) . .
C6 P Pd 122.80(7) . .
C12 P Pd 106.17(7) . .
C18 P Pd 115.90(7) . .
C2 C1 C5 107.49(19) . .
C2 C1 C11 127.7(2) . .
C5 C1 C11 124.7(2) . .
C2 C1 Fe 69.56(12) . .
C5 C1 Fe 69.45(12) . .
C11 C1 Fe 123.33(16) . .
C3 C2 C1 108.00(19) . .
C3 C2 Fe 69.97(12) . .
C1 C2 Fe 69.32(12) . .
C3 C2 H2 126.0 . .
C1 C2 H2 126.0 . .
Fe C2 H2 126.3 . .
C2 C3 C4 108.4(2) . .
C2 C3 Fe 69.56(13) . .
C4 C3 Fe 69.66(13) . .
C2 C3 H3 125.8 . .
C4 C3 H3 125.8 . .
Fe C3 H3 126.6 . .
C3 C4 C5 108.4(2) . .
C3 C4 Fe 69.80(13) . .
C5 C4 Fe 69.46(13) . .
C3 C4 H4 125.8 . .
C5 C4 H4 125.8 . .
Fe C4 H4 126.5 . .
C4 C5 C1 107.7(2) . .
C4 C5 Fe 69.86(13) . .
C1 C5 Fe 69.34(12) . .
C4 C5 H5 126.2 . .
C1 C5 H5 126.2 . .
Fe C5 H5 126.2 . .
C7 C6 C10 106.93(17) . .
C7 C6 P 123.96(14) . .
C10 C6 P 129.05(15) . .
C7 C6 Fe 69.21(11) . .
C10 C6 Fe 69.82(11) . .
P C6 Fe 128.09(11) . .
C8 C7 C6 108.69(17) . .
C8 C7 Fe 70.42(11) . .
C6 C7 Fe 69.46(11) . .
C8 C7 H7 125.7 . .
C6 C7 H7 125.7 . .
Fe C7 H7 126.1 . .
C9 C8 C7 107.74(18) . .
C9 C8 Fe 70.17(12) . .
C7 C8 Fe 68.89(11) . .
C9 C8 H8 126.1 . .
C7 C8 H8 126.1 . .
Fe C8 H8 126.4 . .
C8 C9 C10 108.86(17) . .
C8 C9 Fe 69.48(12) . .
C10 C9 Fe 69.27(11) . .
C8 C9 H9 125.6 . .
C10 C9 H9 125.6 . .
Fe C9 H9 127.3 . .
C9 C10 C6 107.78(17) . .
C9 C10 Fe 70.25(12) . .
C6 C10 Fe 68.85(11) . .
C9 C10 H10 126.1 . .
C6 C10 H10 126.1 . .
Fe C10 H10 126.3 . .
O C11 C1 121.0(2) . .
O C11 C24 121.7(2) . .
C1 C11 C24 117.3(2) . .
C17 C12 C13 119.05(19) . .
C17 C12 P 122.68(16) . .
C13 C12 P 118.21(15) . .
C14 C13 C12 120.3(2) . .
C14 C13 H13 119.8 . .
C12 C13 H13 119.8 . .
C15 C14 C13 120.2(2) . .
C15 C14 H14 119.9 . .
C13 C14 H14 119.9 . .
C16 C15 C14 120.3(2) . .
C16 C15 H15 119.9 . .
C14 C15 H15 119.9 . .
C15 C16 C17 120.0(2) . .
C15 C16 H16 120.0 . .
C17 C16 H16 120.0 . .
C16 C17 C12 120.2(2) . .
C16 C17 H17 119.9 . .
C12 C17 H17 119.9 . .
C19 C18 C23 119.59(18) . .
C19 C18 P 121.08(16) . .
C23 C18 P 118.98(15) . .
C18 C19 C20 119.9(2) . .
C18 C19 H19 120.1 . .
C20 C19 H19 120.1 . .
C21 C20 C19 120.0(2) . .
C21 C20 H20 120.0 . .
C19 C20 H20 120.0 . .
C20 C21 C22 120.6(2) . .
C20 C21 H21 119.7 . .
C22 C21 H21 119.7 . .
C21 C22 C23 119.9(2) . .
C21 C22 H22 120.0 . .
C23 C22 H22 120.0 . .
C22 C23 C18 120.0(2) . .
C22 C23 H23 120.0 . .
C18 C23 H23 120.0 . .
C11 C24 H24A 109.5 . .
C11 C24 H24B 109.5 . .
H24A C24 H24B 109.5 . .
C11 C24 H24C 109.5 . .
H24A C24 H24C 109.5 . .
H24B C24 H24C 109.5 . .

loop_
_geom_bond_atom_site_label_1
_geom_bond_atom_site_label_2
_geom_bond_distance
_geom_bond_site_symmetry_2
Pd Cl 2.2959(5) 2_676
Pd Cl 2.2959(5) .
Pd P 2.3419(5) 2_676
Pd P 2.3419(5) .
Fe C7 2.032(2) .
Fe C6 2.035(2) .
Fe C1 2.038(2) .
Fe C5 2.040(2) .
Fe C2 2.041(2) .
Fe C4 2.045(2) .
Fe C3 2.047(2) .
Fe C10 2.048(2) .
Fe C8 2.052(2) .
Fe C9 2.061(2) .
P C6 1.806(2) .
P C12 1.824(2) .
P C18 1.8239(19) .
O C11 1.219(3) .
C1 C2 1.433(3) .
C1 C5 1.435(3) .
C1 C11 1.480(3) .
C2 C3 1.414(3) .
C2 H2 0.9500 .
C3 C4 1.417(3) .
C3 H3 0.9500 .
C4 C5 1.420(3) .
C4 H4 0.9500 .
C5 H5 0.9500 .
C6 C7 1.435(3) .
C6 C10 1.441(3) .
C7 C8 1.420(3) .
C7 H7 0.9500 .
C8 C9 1.419(3) .
C8 H8 0.9500 .
C9 C10 1.421(3) .
C9 H9 0.9500 .
C10 H10 0.9500 .
C11 C24 1.496(3) .
C12 C17 1.393(3) .
C12 C13 1.397(3) .
C13 C14 1.382(3) .
C13 H13 0.9500 .
C14 C15 1.381(3) .
C14 H14 0.9500 .
C15 C16 1.379(3) .
C15 H15 0.9500 .
C16 C17 1.392(3) .
C16 H16 0.9500 .
C17 H17 0.9500 .
C18 C19 1.389(3) .
C18 C23 1.394(3) .
C19 C20 1.396(3) .
C19 H19 0.9500 .
C20 C21 1.372(3) .
C20 H20 0.9500 .
C21 C22 1.383(3) .
C21 H21 0.9500 .
C22 C23 1.388(3) .
C22 H22 0.9500 .
C23 H23 0.9500 .
C24 H24A 0.9800 .
C24 H24B 0.9800 .
C24 H24C 0.9800 .
